data_2300208
loop_
_publ_author_name
'Fernandes, P.'
'Shankland, K.'
'David, W. I. F.'
'Markvardsen, A. J.'
'Florence, A. J.'
'Shankland, N.'
'Leech, C. K.'

_publ_section_title
;
 A differential thermal expansion approach to crystal structure
 determination from powder diffraction data
;
_journal_coeditor_code HX5075
_journal_issue 6
_journal_name_full 'Journal of Applied Crystallography'
_journal_page_first 1089
_journal_page_last 1094
_journal_paper_doi 10.1107/S0021889808030872
_journal_volume 41
_journal_year 2008
_chemical_formula_sum 'C7 H6 Cl N3 O4 S2'
_chemical_name_systematic
;
 6-chloro-1,1-dioxo-2H-1,2,4-benzothiadiazine-7-sulfonamide
;
_space_group_IT_number 1
_symmetry_cell_setting triclinic
_symmetry_space_group_name_Hall 'P 1'
_symmetry_space_group_name_H-M 'P 1'
_cell_angle_alpha 74.266(16)
_cell_angle_beta 83.693(15)
_cell_angle_gamma 80.445(16)
_cell_length_a 4.8786(9)
_cell_length_b 6.4126(13)
_cell_length_c 8.9665(16)
_cell_volume 265.63(9)
_cod_data_source_file hx5075.cif
_cod_data_source_block 210K
_cod_original_cell_volume 265.635
_cod_database_code 2300208

loop_
_symmetry_equiv_pos_site_id
_symmetry_equiv_pos_as_xyz
1 x,y,z

loop_
_atom_site_type_symbol
_atom_site_label
_atom_site_fract_x
_atom_site_fract_y
_atom_site_fract_z
Cl CL1 0.375527 0.935381 0.686169
S S1 1.31665 0.594861 0.245163
S S2 0.705626 0.431448 0.795608
C C2 0.929249 0.902232 0.332325
C C5 0.784079 0.61824 0.616993
O O2 1.19368 0.46197 0.173647
N N2 1.00644 1.04764 0.193981
H H2 0.908491 1.17677 0.167807
O O4 0.876937 0.227723 0.794263
O O3 0.410194 0.437885 0.818622
C C1 1.22745 0.997004 0.098226
H H1 1.27045 1.11005 0.011458
O O1 1.56558 0.494577 0.321188
C C4 0.99656 0.551196 0.517412
H H4 1.09373 0.408472 0.546101
C C7 0.714451 0.974985 0.431125
H H7 0.619013 1.11833 0.402692
C C3 1.06867 0.690352 0.376375
N N1 1.38463 0.812173 0.112628
C C6 0.645016 0.833515 0.570562
N N3 0.802137 0.517235 0.931508
H H1NA 0.693038 0.645589 0.94504
H H1NB 0.956656 0.530801 0.926158
